data_4519254
loop_
_publ_author_name
'Mohan, Midhun'
'Essalhi, Mohamed'
'Zaye, Sarah'
'Rana, Love Karan'
'Maris, Thierry'
'Duong, Adam'

_publ_section_title
;
 Hydrogen Bond Patterns of Dipyridone and Bis(Hydroxypyridinium) Cations
;
_journal_issue 51
_journal_name_full 'ACS Omega'
_journal_page_first 35649
_journal_page_last 35656
_journal_paper_doi 10.1021/acsomega.1c05561
_journal_volume 6
_journal_year 2021
_chemical_formula_moiety 'C14 H12 N4 O2, 2(C2 F3 O2)'
_chemical_formula_sum 'C18 H12 F6 N4 O6'
_chemical_formula_weight 494.32
_space_group_crystal_system monoclinic
_space_group_IT_number 14
_space_group_name_Hall '-P 2yn'
_space_group_name_H-M_alt 'P 1 21/n 1'
_atom_sites_solution_hydrogens geom
_atom_sites_solution_primary dual
_audit_creation_date 2021-05-13
_audit_creation_method
;
FinalCif V88 by Daniel Kratzert, Freiburg 2021,
https://github.com/dkratzert/FinalCif
;
_cell_angle_alpha 90
_cell_angle_beta 99.146(2)
_cell_angle_gamma 90
_cell_formula_units_Z 4
_cell_length_a 8.5863(3)
_cell_length_b 11.2015(4)
_cell_length_c 20.1697(7)
_cell_measurement_reflns_used 9866
_cell_measurement_temperature 150
_cell_measurement_theta_max 57.053
_cell_measurement_theta_min 3.864
_cell_volume 1915.25(12)
_computing_cell_refinement
;
SAINT (2020) V8.40B; Integration Software for Single Crystal Data.
Bruker AXS Inc., Madison, WI 53719-1173.
;
_computing_data_collection
;
APEX 3 (2019) Bruker AXS Inc., Madison, WI 53719-1173.
;
_computing_data_reduction
;
SAINT (2020) V8.40B; Integration Software for Single Crystal Data.
Bruker AXS Inc., Madison, WI 53719-1173.
;
_computing_molecular_graphics 'Olex2 1.3 (Dolomanov et al., 2009)'
_computing_publication_material 'Olex2 1.3 (Dolomanov et al., 2009)'
_computing_structure_refinement 'XL  (Sheldrick, 2008)'
_computing_structure_solution 'XT  (Sheldrick, 2015)'
_diffrn_ambient_temperature 150
_diffrn_detector 'CMOS Area detector'
_diffrn_detector_area_resol_mean 10.42
_diffrn_detector_type 'Bruker CMOS Photon III '
_diffrn_measured_fraction_theta_full 0.999
_diffrn_measured_fraction_theta_max 0.990
_diffrn_measurement_device 'k-geometry diffractometer'
_diffrn_measurement_device_type 'Bruker Venture Metaljet'
_diffrn_measurement_method '\w and \f scans'
_diffrn_radiation_collimation 'Focusing mirrors'
_diffrn_radiation_monochromator 'Helios MX Mirror Optics'
_diffrn_radiation_probe x-ray
_diffrn_radiation_type 'Ga K\a'
_diffrn_radiation_wavelength 1.34139
_diffrn_reflns_av_R_equivalents 0.0507
_diffrn_reflns_av_unetI/netI 0.0350
_diffrn_reflns_Laue_measured_fraction_full 0.999
_diffrn_reflns_Laue_measured_fraction_max 0.990
_diffrn_reflns_limit_h_max 10
_diffrn_reflns_limit_h_min -10
_diffrn_reflns_limit_k_max 13
_diffrn_reflns_limit_k_min -12
_diffrn_reflns_limit_l_max 25
_diffrn_reflns_limit_l_min -25
_diffrn_reflns_number 24671
_diffrn_reflns_point_group_measured_fraction_full 0.999
_diffrn_reflns_point_group_measured_fraction_max 0.990
_diffrn_reflns_theta_full 53.594
_diffrn_reflns_theta_max 57.308
_diffrn_reflns_theta_min 3.862
_diffrn_source 'Metal Jet'
_diffrn_source_current 2.86
_diffrn_source_power 0.199771
_diffrn_source_target Ga
_diffrn_source_type 'Gallium Liquid Metal Jet Source'
_diffrn_source_voltage 69.85
_exptl_absorpt_coefficient_mu 0.948
_exptl_absorpt_correction_T_max 0.3063
_exptl_absorpt_correction_T_min 0.1995
_exptl_absorpt_correction_type multi-scan
_exptl_absorpt_process_details
;
SADABS-2016/2 (Bruker,2016/2) was used for absorption correction.
wR2(int) was 0.1169 before and 0.0786 after correction.
The Ratio of minimum to maximum transmission is 0.6513.
The \l/2 correction factor is Not present.
;
_exptl_crystal_colour 'clear light Yellow'
_exptl_crystal_colour_lustre clear
_exptl_crystal_colour_modifier light
_exptl_crystal_colour_primary yellow
_exptl_crystal_density_diffrn 1.714
_exptl_crystal_description block
_exptl_crystal_F_000 1000
_exptl_crystal_size_max 0.08
_exptl_crystal_size_mid 0.07
_exptl_crystal_size_min 0.07
_refine_diff_density_max 0.344
_refine_diff_density_min -0.293
_refine_diff_density_rms 0.072
_refine_ls_extinction_method none
_refine_ls_goodness_of_fit_ref 1.076
_refine_ls_hydrogen_treatment constr
_refine_ls_matrix_type full
_refine_ls_number_parameters 437
_refine_ls_number_reflns 3925
_refine_ls_number_restraints 492
_refine_ls_restrained_S_all 1.070
_refine_ls_R_factor_all 0.0885
_refine_ls_R_factor_gt 0.0664
_refine_ls_shift/su_max 0.000
_refine_ls_shift/su_mean 0.000
_refine_ls_structure_factor_coef Fsqd
_refine_ls_weighting_details 'w=1/[\s^2^(Fo^2^)+(0.0896P)^2^+1.3651P] where P=(Fo^2^+2Fc^2^)/3'
_refine_ls_weighting_scheme calc
_refine_ls_wR_factor_gt 0.1721
_refine_ls_wR_factor_ref 0.1901
_reflns_Friedel_coverage 0.000
_reflns_number_gt 2910
_reflns_number_total 3925
_reflns_threshold_expression 'I > 2\s(I)'
_cod_data_source_file ao1c05561_si_004.cif
_cod_data_source_block ada1882
_cod_depositor_comments
;
The following automatic conversions were performed:

data item '_diffrn_radiation_probe' value 'X-ray' was changed to
'x-ray' in accordance with the
/home/data/users/saulius/crontab/automatic-downloads/current/ACS/lib/dictionaries/cif_core.dic
dictionary named 'cif_core.dic' version 2.4.2 last updated on
2011-04-26.

data item '_exptl_crystal_colour_primary' value 'Yellow' was changed
to 'yellow' in accordance with the
/home/data/users/saulius/crontab/automatic-downloads/current/ACS/lib/dictionaries/cif_core.dic
dictionary named 'cif_core.dic' version 2.4.2 last updated on
2011-04-26.

Automatic conversion script
Id: cif_fix_values 7556 2019-12-06 15:28:31Z antanas 
;
_cod_database_code 4519254
_shelx_shelxl_version_number 2018/3
_olex2_submission_special_instructions 'No special instructions were received'
_shelx_space_group_comment
;
The symmetry employed for this shelxl refinement is uniquely defined
by the following loop, which should always be used as a source of
symmetry information in preference to the above space-group names.
They are only intended as comments.
;
_olex2_refinement_description
;
1. Fixed Uiso
 At 1.2 times of:
  All C(H) groups, All N(H) groups
 At 1.5 times of:
  All O(H) groups
2. Restrained distances
 C18A-F4A \\sim C18A-F5A \\sim C18A-F6A \\sim C18B-F4B \\sim C18B-F5B \\sim
C18B-F6B
 with sigma of 0.002
 F4A-F5A \\sim F5A-F6A \\sim F6A-F4A \\sim F4B-F5B \\sim F5B-F6B \\sim F6B-F4B
 with sigma of 0.02
 C16A-F1A \\sim C16A-F2A \\sim C16A-F3A \\sim C16B-F1B \\sim C16B-F2B \\sim
C16B-F3B
 with sigma of 0.002
 F1A-F2A \\sim F2A-F3A \\sim F3A-F1A \\sim F1B-F2B \\sim F2B-F3B \\sim F3B-F1B
 with sigma of 0.02
3. Uiso/Uaniso restraints and constraints
F4A \\sim F5A \\sim F6A \\sim O5A \\sim O6A \\sim C17A \\sim C18A \\sim F4B
\\sim F5B \\sim F6B \\sim O5B \\sim O6B \\sim C17B \\sim C18B: within 2A with
sigma of 0.002 and sigma for terminal atoms of 0.02 within 2A
F1A \\sim F2A \\sim F3A \\sim O3A \\sim O4A \\sim C15A \\sim C16A \\sim F1B
\\sim F2B \\sim F3B \\sim O3B \\sim O4B \\sim C15B \\sim C16B: within 2A with
sigma of 0.002 and sigma for terminal atoms of 0.02 within 2A
4. Same fragment restrains
{F4A, F5A, F6A, O5A, O6A, C17A, C18A} sigma for 1-2: 0.001, 1-3: 0.04
as in
{F4B, F5B, F6B, O5B, O6B, C17B, C18B}
{F1A, F2A, F3A, O3A, O4A, C15A, C16A} sigma for 1-2: 0.001, 1-3: 0.04
as in
{F1B, F2B, F3B, O3B, O4B, C15B, C16B}
5. Others
 Sof(F4B)=Sof(F5B)=Sof(F6B)=Sof(O5B)=Sof(O6B)=Sof(C17B)=Sof(C18B)=1-FVAR(1)
 Sof(F4A)=Sof(F5A)=Sof(F6A)=Sof(O5A)=Sof(O6A)=Sof(C17A)=Sof(C18A)=FVAR(1)
 Sof(F1B)=Sof(F2B)=Sof(F3B)=Sof(O3B)=Sof(O4B)=Sof(C15B)=Sof(C16B)=1-FVAR(2)
 Sof(F1A)=Sof(F2A)=Sof(F3A)=Sof(O3A)=Sof(O4A)=Sof(C15A)=Sof(C16A)=FVAR(2)
6.a Aromatic/amide H refined with riding coordinates:
 N1(H1A), N4(H4), C2(H2A), C3(H3), C5(H5), C7(H7), C8(H8), C11(H11), C12(H12),
 C14(H14)
6.b Idealised tetrahedral OH refined as rotating group:
 O1(H1), O2(H2)
;

loop_
_space_group_symop_operation_xyz
'x, y, z'
'-x+1/2, y+1/2, -z+1/2'
'-x, -y, -z'
'x-1/2, -y-1/2, z-1/2'

loop_
_atom_site_label
_atom_site_type_symbol
_atom_site_fract_x
_atom_site_fract_y
_atom_site_fract_z
_atom_site_U_iso_or_equiv
_atom_site_adp_type
_atom_site_occupancy
_atom_site_site_symmetry_order
_atom_site_calc_flag
_atom_site_refinement_flags_posn
_atom_site_refinement_flags_adp
_atom_site_refinement_flags_occupancy
_atom_site_disorder_assembly
_atom_site_disorder_group
O1 O 0.2852(3) 0.13667(18) 0.23561(11) 0.0633(6) Uani 1 1 d . . . . .
H1 H 0.222787 0.179851 0.209684 0.095 Uiso 1 1 calc R U . . .
O2 O 1.2560(3) 0.69725(17) 0.75383(10) 0.0577(5) Uani 1 1 d . . . . .
H2 H 1.320737 0.654062 0.778683 0.086 Uiso 1 1 calc R U . . .
N1 N 0.4762(3) 0.1429(2) 0.32473(11) 0.0502(6) Uani 1 1 d . . . . .
H1A H 0.486773 0.065630 0.319035 0.060 Uiso 1 1 calc R U . . .
N2 N 0.7716(3) 0.2981(2) 0.47965(12) 0.0557(6) Uani 1 1 d . . . . .
N3 N 0.7499(3) 0.5356(2) 0.51615(11) 0.0514(6) Uani 1 1 d . . . . .
N4 N 1.0617(3) 0.6909(2) 0.66612(12) 0.0529(6) Uani 1 1 d . . . . .
H4 H 1.056794 0.768957 0.670112 0.063 Uiso 1 1 calc R U . . .
C1 C 0.3667(3) 0.2027(3) 0.28138(13) 0.0502(7) Uani 1 1 d . . . . .
C2 C 0.3529(3) 0.3255(3) 0.29066(14) 0.0518(7) Uani 1 1 d . . . . .
H2A H 0.277969 0.370297 0.260921 0.062 Uiso 1 1 calc R U . . .
C3 C 0.4472(3) 0.3816(3) 0.34264(13) 0.0499(7) Uani 1 1 d . . . . .
H3 H 0.436627 0.465127 0.348804 0.060 Uiso 1 1 calc R U . . .
C4 C 0.5602(3) 0.3166(2) 0.38721(13) 0.0441(6) Uani 1 1 d . . . . .
C5 C 0.5701(3) 0.1969(2) 0.37651(13) 0.0481(7) Uani 1 1 d . . . . .
H5 H 0.643917 0.150477 0.405808 0.058 Uiso 1 1 calc R U . . .
C6 C 0.6649(3) 0.3710(2) 0.44491(13) 0.0435(6) Uani 1 1 d . . . . .
C7 C 0.6560(3) 0.4892(2) 0.46328(14) 0.0494(7) Uani 1 1 d . . . . .
H7 H 0.580259 0.539299 0.437393 0.059 Uiso 1 1 calc R U . . .
C8 C 0.8647(3) 0.3440(3) 0.53244(15) 0.0545(7) Uani 1 1 d . . . . .
H8 H 0.940438 0.293767 0.558232 0.065 Uiso 1 1 calc R U . . .
C9 C 0.8555(3) 0.4620(2) 0.55116(13) 0.0442(6) Uani 1 1 d . . . . .
C10 C 0.9627(3) 0.5168(2) 0.60816(12) 0.0442(6) Uani 1 1 d . . . . .
C11 C 1.0712(3) 0.4509(2) 0.65376(13) 0.0480(7) Uani 1 1 d . . . . .
H11 H 1.074676 0.366468 0.649761 0.058 Uiso 1 1 calc R U . . .
C12 C 1.1723(3) 0.5071(2) 0.70410(13) 0.0499(7) Uani 1 1 d . . . . .
H12 H 1.244752 0.461698 0.734586 0.060 Uiso 1 1 calc R U . . .
C13 C 1.1675(3) 0.6305(3) 0.70998(13) 0.0490(7) Uani 1 1 d . . . . .
C14 C 0.9625(3) 0.6372(2) 0.61616(13) 0.0504(7) Uani 1 1 d . . . . .
H14 H 0.891391 0.684542 0.586154 0.060 Uiso 1 1 calc R U . . .
F4A F 1.6947(5) 0.5732(2) 0.9442(2) 0.0890(15) Uani 0.697(5) 1 d D U P A 1
F5A F 1.5643(4) 0.4159(3) 0.95764(15) 0.0830(11) Uani 0.697(5) 1 d D U P A 1
F6A F 1.7289(4) 0.4114(3) 0.89284(18) 0.0833(12) Uani 0.697(5) 1 d D U P A 1
O5A O 1.4072(7) 0.4310(5) 0.8329(3) 0.0720(17) Uani 0.697(5) 1 d D U P A 1
O6A O 1.478(2) 0.6245(6) 0.8413(10) 0.053(2) Uani 0.697(5) 1 d D U P A 1
C17A C 1.4928(12) 0.5169(6) 0.8556(5) 0.0565(8) Uani 0.697(5) 1 d D U P A 1
C18A C 1.6232(4) 0.4806(2) 0.91346(18) 0.0564(7) Uani 0.697(5) 1 d D U P A 1
F4B F 1.5989(11) 0.5547(9) 0.9669(4) 0.095(3) Uani 0.303(5) 1 d D U P A 2
F5B F 1.6552(12) 0.3905(5) 0.9276(5) 0.093(3) Uani 0.303(5) 1 d D U P A 2
F6B F 1.7642(8) 0.5455(9) 0.9000(5) 0.106(3) Uani 0.303(5) 1 d D U P A 2
O5B O 1.4665(16) 0.4315(11) 0.8132(6) 0.065(3) Uani 0.303(5) 1 d D U P A 2
O6B O 1.454(5) 0.6233(13) 0.841(2) 0.056(5) Uani 0.303(5) 1 d D U P A 2
C17B C 1.495(3) 0.5182(12) 0.8524(10) 0.0567(9) Uani 0.303(5) 1 d D U P A 2
C18B C 1.6293(8) 0.5031(5) 0.9121(4) 0.0570(9) Uani 0.303(5) 1 d D U P A 2
F1A F -0.1681(8) 0.4368(3) 0.0769(3) 0.0827(17) Uani 0.801(15) 1 d D U P B 1
F2A F -0.0492(7) 0.3069(7) 0.0252(3) 0.0854(15) Uani 0.801(15) 1 d D U P B 1
F3A F -0.2304(4) 0.2537(5) 0.0798(3) 0.0662(10) Uani 0.801(15) 1 d D U P B 1
O3A O 0.0474(16) 0.3959(6) 0.1820(4) 0.059(2) Uani 0.801(15) 1 d D U P B 1
O4A O 0.0794(11) 0.2083(5) 0.1468(5) 0.059(2) Uani 0.801(15) 1 d D U P B 1
C15A C 0.0152(10) 0.3106(5) 0.1438(3) 0.0549(7) Uani 0.801(15) 1 d D U P B 1
C16A C -0.1095(5) 0.3273(2) 0.0805(2) 0.0566(7) Uani 0.801(15) 1 d D U P B 1
F1B F -0.093(3) 0.4481(9) 0.0581(8) 0.073(4) Uani 0.199(15) 1 d D U P B 2
F2B F -0.045(3) 0.2741(16) 0.0254(10) 0.065(4) Uani 0.199(15) 1 d D U P B 2
F3B F -0.2331(16) 0.301(2) 0.0805(10) 0.072(4) Uani 0.199(15) 1 d D U P B 2
O3B O 0.026(7) 0.385(3) 0.1874(14) 0.054(5) Uani 0.199(15) 1 d D U P B 2
O4B O 0.046(5) 0.1987(18) 0.1546(19) 0.061(6) Uani 0.199(15) 1 d D U P B 2
C15B C 0.020(4) 0.3089(17) 0.1431(10) 0.0556(9) Uani 0.199(15) 1 d D U P B 2
C16B C -0.0875(15) 0.3343(10) 0.0759(6) 0.0560(9) Uani 0.199(15) 1 d D U P B 2

loop_
_atom_site_aniso_label
_atom_site_aniso_U_11
_atom_site_aniso_U_22
_atom_site_aniso_U_33
_atom_site_aniso_U_23
_atom_site_aniso_U_13
_atom_site_aniso_U_12
O1 0.0694(14) 0.0479(12) 0.0599(13) -0.0072(9) -0.0292(10) 0.0033(10)
O2 0.0645(13) 0.0436(11) 0.0544(11) -0.0039(9) -0.0227(9) -0.0016(9)
N1 0.0530(13) 0.0394(12) 0.0504(13) -0.0031(10) -0.0153(10) -0.0005(10)
N2 0.0577(14) 0.0415(13) 0.0572(14) -0.0011(10) -0.0238(11) 0.0029(10)
N3 0.0562(14) 0.0404(12) 0.0494(13) -0.0008(10) -0.0167(10) 0.0025(10)
N4 0.0584(14) 0.0377(12) 0.0542(13) -0.0023(10) -0.0172(11) -0.0006(10)
C1 0.0503(15) 0.0481(16) 0.0454(15) -0.0010(12) -0.0131(12) 0.0003(12)
C2 0.0510(15) 0.0498(16) 0.0475(15) -0.0012(12) -0.0138(12) 0.0039(12)
C3 0.0526(16) 0.0425(15) 0.0475(15) -0.0002(11) -0.0134(12) 0.0016(12)
C4 0.0426(14) 0.0417(14) 0.0428(14) 0.0000(11) -0.0088(11) -0.0013(11)
C5 0.0474(15) 0.0452(15) 0.0455(14) 0.0029(11) -0.0115(11) -0.0009(11)
C6 0.0420(13) 0.0413(14) 0.0423(13) 0.0022(11) -0.0088(11) -0.0008(11)
C7 0.0503(15) 0.0425(15) 0.0477(15) 0.0022(11) -0.0165(12) 0.0035(11)
C8 0.0565(16) 0.0399(15) 0.0564(16) 0.0019(12) -0.0238(13) 0.0020(12)
C9 0.0451(14) 0.0405(14) 0.0423(14) 0.0032(11) -0.0076(11) -0.0011(11)
C10 0.0460(14) 0.0420(14) 0.0393(13) 0.0004(11) -0.0094(11) -0.0027(11)
C11 0.0555(16) 0.0398(14) 0.0425(14) 0.0007(11) -0.0110(12) -0.0018(11)
C12 0.0568(16) 0.0445(15) 0.0419(14) 0.0016(11) -0.0123(12) 0.0013(12)
C13 0.0505(15) 0.0468(16) 0.0441(14) 0.0002(11) -0.0100(12) -0.0025(12)
C14 0.0547(16) 0.0431(15) 0.0460(15) 0.0008(11) -0.0144(12) -0.0005(12)
F4A 0.099(3) 0.0456(16) 0.099(3) -0.0109(17) -0.058(2) -0.0008(17)
F5A 0.091(2) 0.093(3) 0.0602(18) 0.0199(16) -0.0012(16) -0.0001(19)
F6A 0.066(2) 0.095(3) 0.086(2) -0.0111(19) 0.0048(16) 0.0268(17)
O5A 0.082(4) 0.042(2) 0.075(3) 0.002(2) -0.038(3) -0.005(2)
O6A 0.055(4) 0.043(3) 0.054(3) -0.002(2) -0.017(3) -0.002(2)
C17A 0.0655(15) 0.0400(14) 0.0564(15) -0.0012(12) -0.0142(13) 0.0010(12)
C18A 0.0650(15) 0.0401(16) 0.0567(15) -0.0007(13) -0.0133(13) 0.0014(13)
F4B 0.095(6) 0.113(6) 0.062(4) -0.003(4) -0.029(4) 0.012(5)
F5B 0.102(7) 0.051(4) 0.103(6) -0.007(4) -0.056(5) 0.009(4)
F6B 0.063(4) 0.129(7) 0.119(6) 0.012(5) -0.003(4) -0.014(4)
O5B 0.079(7) 0.033(4) 0.071(7) 0.002(4) -0.030(5) 0.000(5)
O6B 0.065(11) 0.034(6) 0.061(7) 0.000(5) -0.019(7) 0.001(5)
C17B 0.0654(17) 0.0402(16) 0.0566(17) -0.0010(14) -0.0141(15) 0.0011(14)
C18B 0.0655(17) 0.0407(17) 0.0573(17) -0.0012(14) -0.0137(15) 0.0014(15)
F1A 0.093(3) 0.0435(15) 0.091(3) -0.0035(14) -0.050(2) 0.0081(15)
F2A 0.078(2) 0.119(4) 0.052(2) 0.006(2) -0.0097(17) 0.006(3)
F3A 0.0611(16) 0.051(2) 0.0758(18) -0.0115(16) -0.0221(13) -0.0023(13)
O3A 0.070(5) 0.040(2) 0.055(3) -0.0032(18) -0.023(3) 0.000(2)
O4A 0.069(4) 0.0358(19) 0.062(3) -0.0060(16) -0.025(3) 0.0050(19)
C15A 0.0587(15) 0.0450(13) 0.0530(14) -0.0030(11) -0.0161(12) 0.0001(11)
C16A 0.0596(16) 0.0468(14) 0.0549(15) -0.0033(11) -0.0170(13) 0.0008(12)
F1B 0.088(8) 0.046(5) 0.068(6) 0.007(4) -0.042(6) -0.004(5)
F2B 0.090(8) 0.050(6) 0.048(7) -0.018(5) -0.013(6) 0.006(5)
F3B 0.058(6) 0.091(9) 0.063(6) -0.004(8) -0.006(5) 0.006(7)
O3B 0.059(9) 0.051(9) 0.046(8) -0.012(7) -0.008(6) 0.006(9)
O4B 0.055(10) 0.053(8) 0.063(9) -0.003(7) -0.028(8) -0.004(6)
C15B 0.0591(18) 0.0456(16) 0.0537(17) -0.0031(14) -0.0165(15) 0.0003(15)
C16B 0.0593(18) 0.0461(16) 0.0542(17) -0.0032(14) -0.0165(16) 0.0003(15)

loop_
_atom_type_symbol
_atom_type_description
_atom_type_scat_dispersion_real
_atom_type_scat_dispersion_imag
_atom_type_scat_source
C C 0.0137 0.0067 'International Tables Vol C Tables 4.2.6.8 and 6.1.1.4'
H H 0.0000 0.0000 'International Tables Vol C Tables 4.2.6.8 and 6.1.1.4'
F F 0.0583 0.0400 'International Tables Vol C Tables 4.2.6.8 and 6.1.1.4'
N N 0.0241 0.0134 'International Tables Vol C Tables 4.2.6.8 and 6.1.1.4'
O O 0.0389 0.0241 'International Tables Vol C Tables 4.2.6.8 and 6.1.1.4'

loop_
_geom_angle_atom_site_label_1
_geom_angle_atom_site_label_2
_geom_angle_atom_site_label_3
_geom_angle
_geom_angle_site_symmetry_1
_geom_angle_site_symmetry_3
_geom_angle_publ_flag
C1 O1 H1 109.5 . . ?
C13 O2 H2 109.5 . . ?
C1 N1 H1A 118.5 . . ?
C1 N1 C5 122.9(2) . . ?
C5 N1 H1A 118.5 . . ?
C8 N2 C6 117.2(2) . . ?
C7 N3 C9 116.9(2) . . ?
C13 N4 H4 118.4 . . ?
C13 N4 C14 123.1(2) . . ?
C14 N4 H4 118.4 . . ?
O1 C1 N1 114.7(2) . . ?
O1 C1 C2 127.5(2) . . ?
N1 C1 C2 117.8(2) . . ?
C1 C2 H2A 120.0 . . ?
C3 C2 C1 120.1(2) . . ?
C3 C2 H2A 120.0 . . ?
C2 C3 H3 119.6 . . ?
C2 C3 C4 120.8(3) . . ?
C4 C3 H3 119.6 . . ?
C3 C4 C6 123.8(2) . . ?
C5 C4 C3 117.3(2) . . ?
C5 C4 C6 118.9(2) . . ?
N1 C5 C4 121.1(2) . . ?
N1 C5 H5 119.5 . . ?
C4 C5 H5 119.5 . . ?
N2 C6 C4 116.1(2) . . ?
N2 C6 C7 120.5(2) . . ?
C7 C6 C4 123.5(2) . . ?
N3 C7 C6 122.4(2) . . ?
N3 C7 H7 118.8 . . ?
C6 C7 H7 118.8 . . ?
N2 C8 H8 118.8 . . ?
N2 C8 C9 122.4(2) . . ?
C9 C8 H8 118.8 . . ?
N3 C9 C8 120.5(2) . . ?
N3 C9 C10 116.0(2) . . ?
C8 C9 C10 123.5(2) . . ?
C11 C10 C9 123.6(2) . . ?
C14 C10 C9 119.3(2) . . ?
C14 C10 C11 117.1(2) . . ?
C10 C11 H11 119.5 . . ?
C12 C11 C10 121.0(2) . . ?
C12 C11 H11 119.5 . . ?
C11 C12 H12 120.2 . . ?
C11 C12 C13 119.6(2) . . ?
C13 C12 H12 120.2 . . ?
O2 C13 N4 114.7(2) . . ?
O2 C13 C12 127.3(2) . . ?
N4 C13 C12 118.1(2) . . ?
N4 C14 C10 121.1(2) . . ?
N4 C14 H14 119.4 . . ?
C10 C14 H14 119.4 . . ?
O5A C17A C18A 112.8(5) . . ?
O6A C17A O5A 129.1(7) . . ?
O6A C17A C18A 117.8(7) . . ?
F4A C18A F5A 108.5(4) . . ?
F4A C18A F6A 108.8(4) . . ?
F4A C18A C17A 112.3(3) . . ?
F5A C18A C17A 110.5(6) . . ?
F6A C18A F5A 104.5(3) . . ?
F6A C18A C17A 111.9(5) . . ?
O5B C17B C18B 117.2(11) . . ?
O6B C17B O5B 126.5(19) . . ?
O6B C17B C18B 114.1(16) . . ?
F4B C18B F5B 105.8(7) . . ?
F4B C18B F6B 107.3(7) . . ?
F4B C18B C17B 112.7(11) . . ?
F5B C18B C17B 111.7(7) . . ?
F6B C18B F5B 105.8(7) . . ?
F6B C18B C17B 112.9(13) . . ?
O3A C15A O4A 128.3(6) . . ?
O3A C15A C16A 118.7(5) . . ?
O4A C15A C16A 112.9(5) . . ?
F1A C16A F3A 106.6(3) . . ?
F1A C16A C15A 111.5(3) . . ?
F2A C16A F1A 108.0(4) . . ?
F2A C16A F3A 107.2(3) . . ?
F2A C16A C15A 111.3(4) . . ?
F3A C16A C15A 111.9(4) . . ?
O3B C15B O4B 124(2) . . ?
O3B C15B C16B 117.2(19) . . ?
O4B C15B C16B 113.8(18) . . ?
F1B C16B F3B 107.4(8) . . ?
F1B C16B C15B 114.1(11) . . ?
F2B C16B F1B 106.6(9) . . ?
F2B C16B F3B 106.9(9) . . ?
F2B C16B C15B 112.4(14) . . ?
F3B C16B C15B 109.1(15) . . ?

loop_
_geom_bond_atom_site_label_1
_geom_bond_atom_site_label_2
_geom_bond_distance
_geom_bond_site_symmetry_2
_geom_bond_publ_flag
O1 H1 0.8400 . ?
O1 C1 1.298(3) . ?
O2 H2 0.8400 . ?
O2 C13 1.306(3) . ?
N1 H1A 0.8800 . ?
N1 C1 1.354(3) . ?
N1 C5 1.356(3) . ?
N2 C6 1.339(3) . ?
N2 C8 1.329(3) . ?
N3 C7 1.336(3) . ?
N3 C9 1.340(3) . ?
N4 H4 0.8800 . ?
N4 C13 1.345(3) . ?
N4 C14 1.353(3) . ?
C1 C2 1.396(4) . ?
C2 H2A 0.9500 . ?
C2 C3 1.371(4) . ?
C3 H3 0.9500 . ?
C3 C4 1.415(3) . ?
C4 C5 1.363(4) . ?
C4 C6 1.484(3) . ?
C5 H5 0.9500 . ?
C6 C7 1.380(4) . ?
C7 H7 0.9500 . ?
C8 H8 0.9500 . ?
C8 C9 1.380(4) . ?
C9 C10 1.486(3) . ?
C10 C11 1.409(3) . ?
C10 C14 1.359(4) . ?
C11 H11 0.9500 . ?
C11 C12 1.379(3) . ?
C12 H12 0.9500 . ?
C12 C13 1.389(4) . ?
C14 H14 0.9500 . ?
F4A C18A 1.310(2) . ?
F5A C18A 1.310(2) . ?
F6A C18A 1.310(2) . ?
O5A C17A 1.252(6) . ?
O6A C17A 1.242(5) . ?
C17A C18A 1.538(4) . ?
F4B C18B 1.310(2) . ?
F5B C18B 1.310(2) . ?
F6B C18B 1.310(2) . ?
O5B C17B 1.252(6) . ?
O6B C17B 1.242(5) . ?
C17B C18B 1.538(4) . ?
F1A C16A 1.323(2) . ?
F2A C16A 1.323(2) . ?
F3A C16A 1.324(2) . ?
O3A C15A 1.230(5) . ?
O4A C15A 1.269(5) . ?
C15A C16A 1.542(4) . ?
F1B C16B 1.323(2) . ?
F2B C16B 1.323(2) . ?
F3B C16B 1.323(2) . ?
O3B C15B 1.230(5) . ?
O4B C15B 1.269(5) . ?
C15B C16B 1.542(4) . ?

loop_
_geom_torsion_atom_site_label_1
_geom_torsion_atom_site_label_2
_geom_torsion_atom_site_label_3
_geom_torsion_atom_site_label_4
_geom_torsion
_geom_torsion_site_symmetry_1
_geom_torsion_site_symmetry_2
_geom_torsion_site_symmetry_3
_geom_torsion_site_symmetry_4
_geom_torsion_publ_flag
O1 C1 C2 C3 178.9(3) . . . . ?
N1 C1 C2 C3 -0.6(4) . . . . ?
N2 C6 C7 N3 -0.9(5) . . . . ?
N2 C8 C9 N3 0.2(5) . . . . ?
N2 C8 C9 C10 -177.3(3) . . . . ?
N3 C9 C10 C11 174.3(3) . . . . ?
N3 C9 C10 C14 -8.4(4) . . . . ?
C1 N1 C5 C4 -0.9(4) . . . . ?
C1 C2 C3 C4 0.4(5) . . . . ?
C2 C3 C4 C5 -0.4(4) . . . . ?
C2 C3 C4 C6 -179.3(3) . . . . ?
C3 C4 C5 N1 0.7(4) . . . . ?
C3 C4 C6 N2 -176.1(3) . . . . ?
C3 C4 C6 C7 4.1(4) . . . . ?
C4 C6 C7 N3 178.9(3) . . . . ?
C5 N1 C1 O1 -178.7(3) . . . . ?
C5 N1 C1 C2 0.8(4) . . . . ?
C5 C4 C6 N2 5.0(4) . . . . ?
C5 C4 C6 C7 -174.8(3) . . . . ?
C6 N2 C8 C9 -0.8(5) . . . . ?
C6 C4 C5 N1 179.6(2) . . . . ?
C7 N3 C9 C8 0.1(4) . . . . ?
C7 N3 C9 C10 177.8(2) . . . . ?
C8 N2 C6 C4 -178.7(3) . . . . ?
C8 N2 C6 C7 1.1(4) . . . . ?
C8 C9 C10 C11 -8.1(5) . . . . ?
C8 C9 C10 C14 169.2(3) . . . . ?
C9 N3 C7 C6 0.3(4) . . . . ?
C9 C10 C11 C12 177.3(3) . . . . ?
C9 C10 C14 N4 -177.9(3) . . . . ?
C10 C11 C12 C13 -0.1(5) . . . . ?
C11 C10 C14 N4 -0.4(4) . . . . ?
C11 C12 C13 O2 -178.9(3) . . . . ?
C11 C12 C13 N4 0.7(4) . . . . ?
C13 N4 C14 C10 1.1(5) . . . . ?
C14 N4 C13 O2 178.4(3) . . . . ?
C14 N4 C13 C12 -1.2(5) . . . . ?
C14 C10 C11 C12 -0.1(4) . . . . ?
O5A C17A C18A F4A -169.1(8) . . . . ?
O5A C17A C18A F5A -47.8(10) . . . . ?
O5A C17A C18A F6A 68.2(11) . . . . ?
O6A C17A C18A F4A 5.5(18) . . . . ?
O6A C17A C18A F5A 126.8(15) . . . . ?
O6A C17A C18A F6A -117.2(15) . . . . ?
O5B C17B C18B F4B -143(2) . . . . ?
O5B C17B C18B F5B -24(3) . . . . ?
O5B C17B C18B F6B 95(2) . . . . ?
O6B C17B C18B F4B 53(4) . . . . ?
O6B C17B C18B F5B 172(3) . . . . ?
O6B C17B C18B F6B -69(4) . . . . ?
O3A C15A C16A F1A -0.8(12) . . . . ?
O3A C15A C16A F2A 120.0(11) . . . . ?
O3A C15A C16A F3A -120.1(11) . . . . ?
O4A C15A C16A F1A -176.5(7) . . . . ?
O4A C15A C16A F2A -55.8(9) . . . . ?
O4A C15A C16A F3A 64.1(9) . . . . ?
O3B C15B C16B F1B 35(4) . . . . ?
O3B C15B C16B F2B 157(4) . . . . ?
O3B C15B C16B F3B -85(4) . . . . ?
O4B C15B C16B F1B -169(3) . . . . ?
O4B C15B C16B F2B -48(4) . . . . ?
O4B C15B C16B F3B 71(3) . . . . ?
